data_1532809
loop_
_publ_author_name
'Buvaneswari, G.'
'Govindan Kutty, K.V.'
'Varadaraju, U.V.'

_publ_section_title
;
 Thermal expansion behaviour of sodium zirconium phosphate structure type
 phosphates containing tin
;
_journal_name_full 'Materials Research Bulletin'
_journal_page_first 475
_journal_page_last 488
_journal_volume 39
_journal_year 2004
_chemical_formula_sum 'Cr O12 P3 Sn Sr'
_chemical_name_systematic 'Sr Cr Sn (P O4)3'
_space_group_IT_number 148
_symmetry_space_group_name_Hall '-R 3'
_symmetry_space_group_name_H-M 'R -3 :H'
_cell_angle_alpha 90
_cell_angle_beta 90
_cell_angle_gamma 120
_cell_formula_units_Z 6
_cell_length_a 8.351
_cell_length_b 8.351
_cell_length_c 22.87
_cell_volume 1381.255
_citation_journal_id_ASTM MRBUAC
_cod_data_source_file Buvaneswari_MRBUAC_2004_1938.cif
_cod_data_source_block Cr1O12P3Sn1Sr1
_cod_original_formula_sum 'Cr1 O12 P3 Sn1 Sr1'
_cod_database_code 1532809

loop_
_symmetry_equiv_pos_as_xyz
x,y,z
-y,x-y,z
-x+y,-x,z
-x,-y,-z
y,-x+y,-z
x-y,x,-z
x+2/3,y+1/3,z+1/3
-y+2/3,x-y+1/3,z+1/3
-x+y+2/3,-x+1/3,z+1/3
-x+2/3,-y+1/3,-z+1/3
y+2/3,-x+y+1/3,-z+1/3
x-y+2/3,x+1/3,-z+1/3
x+1/3,y+2/3,z+2/3
-y+1/3,x-y+2/3,z+2/3
-x+y+1/3,-x+2/3,z+2/3
-x+1/3,-y+2/3,-z+2/3
y+1/3,-x+y+2/3,-z+2/3
x-y+1/3,x+2/3,-z+2/3

loop_
_atom_site_label
_atom_site_type_symbol
_atom_site_fract_x
_atom_site_fract_y
_atom_site_fract_z
_atom_site_occupancy
_atom_site_U_iso_or_equiv
O2 O-2 0.041 0.831 0.703 1 0.0
O1 O-2 0.147 -0.05 0.187 1 0.0
Sr1 Sr+2 0 0 0 1 0.0
Cr1 Cr+3 0 0 0.1475 1 0.0
O4 O-2 0.804 0.776 0.585 1 0.0
P1 P+5 0.294 0.01 0.2443 1 0.0
O3 O-2 0.174 0.101 0.102 1 0.0
Sr2 Sr+2 0 0 0.5 1 0.0
Sn1 Sn+4 0 0 0.6503 1 0.0
